data_4328206
loop_
_publ_author_name
'Zakariae Amghouz'
'Santiago Garc\'ia-Granda'
'Jos\'e R. Garc\'ia'
'Rute A. S. Ferreira'
'Lu\'is Mafra'
'Luis D. Carlos'
'Jo\~ao Rocha'

_publ_contact_author_address
;
Departamentos de Qu\'imica F\'isica y Anal\'itica 
y Qu\'imica Org\'anica e Inorg\'anica
Universidad de Oviedo
Juli\'an Claver\'ia 8, 33006  
Oviedo, Spain 
;
_publ_contact_author_email amghouz.uo@uniovi.es
_publ_contact_author_fax 0034985103446
_publ_contact_author_name 'Amghouz, Z.'
_publ_contact_author_phone 0034985105753
_publ_section_title
;
 Series of Metal Organic Frameworks Assembled from Ln(III), Na(I), and
 Chiral Flexible-Achiral Rigid Dicarboxylates Exhibiting Tunable UV-vis-IR
 Light Emission
;
_journal_name_full 'Inorganic Chemistry'
_journal_page_first 1703
_journal_page_last 1716
_journal_paper_doi 10.1021/ic202020z
_journal_volume 51
_journal_year 2012
_chemical_absolute_configuration ad
_chemical_formula_moiety 'C18 H16 Ho Na O12'
_chemical_formula_sum 'C18 H16 Ho Na O12'
_chemical_formula_weight 612.23
_chemical_name_systematic
;
 ?
;
_space_group_IT_number 20
_symmetry_cell_setting orthorhombic
_symmetry_space_group_name_Hall 'C 2c 2'
_symmetry_space_group_name_H-M 'C 2 2 21'
_atom_sites_solution_hydrogens geom
_atom_sites_solution_primary direct
_atom_sites_solution_secondary difmap
_audit_conform_dict_location ftp://ftp.iucr.org/pub/cif_core.dic
_audit_conform_dict_name cif_core.dic
_audit_conform_dict_version 2.4
_audit_creation_date 2010-04-18T20:19:08-00:00
_audit_creation_method 'WinGX routine CIF_UPDATE'
_cell_angle_alpha 90
_cell_angle_beta 90
_cell_angle_gamma 90
_cell_formula_units_Z 4
_cell_length_a 6.8571(2)
_cell_length_b 39.0412(13)
_cell_length_c 7.4984(2)
_cell_measurement_reflns_used 2666
_cell_measurement_temperature 293(2)
_cell_measurement_theta_max 71.7225
_cell_measurement_theta_min 4.5232
_cell_volume 2007.39(10)
_computing_cell_refinement
;
CrysAlisPro, Oxford Diffraction Ltd.,
Version 1.171.33.41 (release 06-05-2009 CrysAlis171 .NET)
(compiled May  6 2009,17:20:42)
;
_computing_data_collection
;
CrysAlisPro, Oxford Diffraction Ltd.,
Version 1.171.33.41 (release 06-05-2009 CrysAlis171 .NET)
(compiled May  6 2009,17:20:42)
;
_computing_data_reduction
;
CrysAlisPro, Oxford Diffraction Ltd.,
Version 1.171.33.41 (release 06-05-2009 CrysAlis171 .NET)
(compiled May  6 2009,17:20:42)
;
_computing_structure_refinement 'SHELXL-97 (Sheldrick, 1997)'
_computing_structure_solution 'SHELXS-97 (Sheldrick, 1990)'
_diffrn_ambient_temperature 293(2)
_diffrn_detector_area_resol_mean 8.2640
_diffrn_measured_fraction_theta_full 0.996
_diffrn_measured_fraction_theta_max 0.996
_diffrn_measurement_device_type 'Xcalibur, Onyx, Nova'
_diffrn_measurement_method '\w scans'
_diffrn_orient_matrix_UB_11 0.1657737093
_diffrn_orient_matrix_UB_12 -0.0259505506
_diffrn_orient_matrix_UB_13 -0.0305786406
_diffrn_orient_matrix_UB_21 -0.1506583400
_diffrn_orient_matrix_UB_22 -0.0272851814
_diffrn_orient_matrix_UB_23 -0.0549145361
_diffrn_orient_matrix_UB_31 0.0164234600
_diffrn_orient_matrix_UB_32 0.0117001228
_diffrn_orient_matrix_UB_33 -0.1954292279
_diffrn_radiation_monochromator graphite
_diffrn_radiation_type CuK\a
_diffrn_radiation_wavelength 1.54184
_diffrn_reflns_av_R_equivalents 0.0308
_diffrn_reflns_av_unetI/netI 0.0361
_diffrn_reflns_limit_h_max 8
_diffrn_reflns_limit_h_min -7
_diffrn_reflns_limit_k_max 42
_diffrn_reflns_limit_k_min -47
_diffrn_reflns_limit_l_max 7
_diffrn_reflns_limit_l_min -9
_diffrn_reflns_number 3900
_diffrn_reflns_theta_full 71.83
_diffrn_reflns_theta_max 71.83
_diffrn_reflns_theta_min 4.53
_exptl_absorpt_coefficient_mu 8.193
_exptl_absorpt_correction_T_max 0.953
_exptl_absorpt_correction_T_min 0.627
_exptl_absorpt_correction_type refdelf
_exptl_absorpt_process_details
;
        Parkin S,Moezzi B & Hope H, (1995) J. Appl. Cryst. 28, 53-56
        cubic fit to sin(theta)/lambda - 24 parameters
;
_exptl_crystal_colour 'pale pink'
_exptl_crystal_density_diffrn 2.026
_exptl_crystal_description needele
_exptl_crystal_F_000 1192
_exptl_crystal_size_max 0.1224
_exptl_crystal_size_mid 0.0127
_exptl_crystal_size_min 0.0062
_refine_diff_density_max 0.982
_refine_diff_density_min -0.387
_refine_diff_density_rms 0.108
_refine_ls_abs_structure_details 'Flack H D (1983), Acta Cryst. A39, 876-881'
_refine_ls_abs_structure_Flack -0.032(14)
_refine_ls_extinction_method none
_refine_ls_goodness_of_fit_ref 1.083
_refine_ls_hydrogen_treatment mixed
_refine_ls_matrix_type full
_refine_ls_number_parameters 161
_refine_ls_number_reflns 1943
_refine_ls_number_restraints 4
_refine_ls_restrained_S_all 1.083
_refine_ls_R_factor_all 0.0347
_refine_ls_R_factor_gt 0.0304
_refine_ls_shift/su_max 0.002
_refine_ls_shift/su_mean 0
_refine_ls_structure_factor_coef Fsqd
_refine_ls_weighting_details 'calc w=1/[\s^2^(Fo^2^)+(0.0491P)^2^+0.0000P] where P=(Fo^2^+2Fc^2^)/3'
_refine_ls_weighting_scheme calc
_refine_ls_wR_factor_gt 0.0766
_refine_ls_wR_factor_ref 0.078
_reflns_number_gt 1790
_reflns_number_total 1943
_reflns_threshold_expression >2sigma(I)
_cod_data_source_file ic202020z_si_002_13.cif
_cod_data_source_block Za14
_cod_database_code 4328206

loop_
_symmetry_equiv_pos_as_xyz
'x, y, z'
'-x, -y, z+1/2'
'-x, y, -z+1/2'
'x, -y, -z'
'x+1/2, y+1/2, z'
'-x+1/2, -y+1/2, z+1/2'
'-x+1/2, y+1/2, -z+1/2'
'x+1/2, -y+1/2, -z'

loop_
_atom_site_label
_atom_site_type_symbol
_atom_site_fract_x
_atom_site_fract_y
_atom_site_fract_z
_atom_site_U_iso_or_equiv
_atom_site_adp_type
_atom_site_occupancy
_atom_site_symmetry_multiplicity
_atom_site_calc_flag
_atom_site_refinement_flags
O2 O 0.1521(5) 0.36393(9) 0.8003(5) 0.0324(9) Uani 1 1 d .
C4 C -0.1673(9) 0.54626(13) 0.7957(7) 0.0337(13) Uani 1 1 d .
H4 H -0.2804 0.5346 0.8272 0.040 Uiso 1 1 calc R
C3 C -0.1675(7) 0.58175(12) 0.7948(6) 0.0286(12) Uani 1 1 d .
H3 H -0.2805 0.5936 0.8244 0.034 Uiso 1 1 calc R
C8 C 0.1668(8) 0.43600(12) 0.8002(7) 0.0321(12) Uani 1 1 d .
H8 H 0.2788 0.4243 0.8342 0.039 Uiso 1 1 calc R
O6 O -0.4914(10) 0.63623(14) 1.0173(5) 0.0598(12) Uani 1 1 d D
O4 O -0.3149(5) 0.72021(8) 0.8296(4) 0.0194(6) Uani 1 1 d .
C12 C -0.1096(6) 0.75510(11) 0.4133(5) 0.0147(8) Uani 1 1 d .
O5 O -0.0467(4) 0.75649(8) 0.5688(4) 0.0205(8) Uani 1 1 d .
H11 H -0.199(7) 0.7164(11) 0.255(11) 0.025 Uiso 1 1 d .
H3O H -0.098(8) 0.6746(7) 0.412(7) 0.025 Uiso 1 1 d D
H6B H -0.619(4) 0.6442(14) 1.057(7) 0.025 Uiso 1 1 d D
H6A H -0.412(6) 0.6322(14) 1.120(5) 0.025 Uiso 1 1 d D
Ho1 Ho 0.0000 0.708244(9) 0.7500 0.01424(12) Uani 1 2 d S
Na1 Na -0.5000 0.66580(6) 0.7500 0.0316(5) Uani 1 2 d S
C1 C 0.0000 0.63764(12) 0.7500 0.0172(9) Uani 1 2 d S
C2 C 0.0000 0.59959(12) 0.7500 0.0217(10) Uani 1 2 d S
O1 O -0.1587(4) 0.65409(7) 0.7644(7) 0.0224(7) Uani 1 1 d .
O3 O -0.0681(5) 0.69511(8) 0.4452(4) 0.0188(6) Uani 1 1 d D
C11 C -0.0901(7) 0.72109(11) 0.3128(5) 0.0152(8) Uani 1 1 d .
C9 C 0.0000 0.41769(13) 0.7500 0.0259(11) Uani 1 2 d S
C10 C 0.0000 0.37925(13) 0.7500 0.0240(11) Uani 1 2 d S
C6 C 0.0000 0.48991(13) 0.7500 0.0303(13) Uani 1 2 d S
C5 C 0.0000 0.52769(13) 0.7500 0.0269(11) Uani 1 2 d S
C7 C 0.1656(8) 0.47143(13) 0.7994(7) 0.0337(13) Uani 1 1 d .
H7 H 0.2778 0.4832 0.8325 0.040 Uiso 1 1 calc R

loop_
_atom_site_aniso_label
_atom_site_aniso_U_11
_atom_site_aniso_U_22
_atom_site_aniso_U_33
_atom_site_aniso_U_23
_atom_site_aniso_U_13
_atom_site_aniso_U_12
O2 0.0305(18) 0.0184(15) 0.048(3) 0.0054(13) -0.0122(14) -0.0017(13)
C4 0.039(3) 0.021(2) 0.042(4) 0.0002(18) 0.006(2) -0.007(2)
C3 0.029(2) 0.021(2) 0.036(3) -0.0012(17) 0.0082(19) 0.0020(18)
C8 0.036(3) 0.020(2) 0.040(3) 0.0018(17) -0.011(2) 0.001(2)
O6 0.030(2) 0.105(4) 0.044(2) 0.017(2) 0.012(3) 0.000(4)
O4 0.0173(15) 0.0172(14) 0.0236(14) -0.0037(12) 0.0033(12) 0.0033(12)
C12 0.014(2) 0.018(2) 0.0124(18) 0.0028(15) 0.0004(15) 0.0007(15)
O5 0.026(2) 0.0174(13) 0.0176(13) -0.0017(10) 0.0007(11) 0.0032(11)
Ho1 0.01535(18) 0.01440(17) 0.01297(17) 0.000 0.0009(3) 0.000
Na1 0.0226(11) 0.0306(12) 0.0415(13) 0.000 0.008(2) 0.000
C1 0.022(2) 0.017(2) 0.013(2) 0.000 0.001(4) 0.000
C2 0.031(3) 0.015(2) 0.019(2) 0.000 0.007(5) 0.000
O1 0.0174(12) 0.0170(12) 0.0328(19) 0.0011(19) 0.0038(19) 0.0002(10)
O3 0.0299(17) 0.0141(13) 0.0124(13) 0.0015(11) -0.0013(11) -0.0023(11)
C11 0.020(2) 0.0149(18) 0.0106(15) 0.0014(14) -0.0029(16) 0.0023(17)
C9 0.036(3) 0.016(2) 0.026(2) 0.000 -0.004(6) 0.000
C10 0.032(3) 0.016(2) 0.023(2) 0.000 -0.007(5) 0.000
C6 0.046(3) 0.015(3) 0.030(3) 0.000 -0.013(6) 0.000
C5 0.038(3) 0.013(2) 0.030(3) 0.000 -0.001(5) 0.000
C7 0.038(3) 0.019(2) 0.044(3) 0.0006(18) -0.010(2) -0.006(2)

loop_
_atom_type_symbol
_atom_type_description
_atom_type_scat_dispersion_real
_atom_type_scat_dispersion_imag
_atom_type_scat_source
C C 0.0181 0.0091 'International Tables Vol C Tables 4.2.6.8 and 6.1.1.4'
H H 0 0 'International Tables Vol C Tables 4.2.6.8 and 6.1.1.4'
O O 0.0492 0.0322 'International Tables Vol C Tables 4.2.6.8 and 6.1.1.4'
Na Na 0.1353 0.1239 'International Tables Vol C Tables 4.2.6.8 and 6.1.1.4'
Ho Ho -14.9734 3.7046 'International Tables Vol C Tables 4.2.6.8 and 6.1.1.4'

loop_
_geom_angle_atom_site_label_1
_geom_angle_atom_site_label_2
_geom_angle_atom_site_label_3
_geom_angle
_geom_angle_site_symmetry_1
_geom_angle_site_symmetry_3
C3 C4 C5 121.2(5) . .
C3 C4 H4 119.4 . .
C5 C4 H4 119.4 . .
C2 C3 C4 120.2(5) . .
C2 C3 H3 119.9 . .
C4 C3 H3 119.9 . .
C7 C8 C9 120.3(5) . .
C7 C8 H8 119.8 . .
C9 C8 H8 119.8 . .
Na1 O6 H6B 95(3) . .
Na1 O6 H6A 143(3) . .
H6B O6 H6A 108(3) . .
C12 O4 Ho1 132.3(3) 6_465 .
C12 O4 Na1 123.4(3) 6_465 .
Ho1 O4 Na1 103.83(11) . .
O5 C12 O4 125.1(4) . 6_464
O5 C12 C11 117.9(4) . .
O4 C12 C11 117.0(4) 6_464 .
C12 O5 Ho1 123.7(3) . .
O4 Ho1 O4 156.45(16) 3_556 .
O4 Ho1 O5 81.85(11) 3_556 3_556
O4 Ho1 O5 79.27(11) . 3_556
O4 Ho1 O5 79.27(11) 3_556 .
O4 Ho1 O5 81.85(11) . .
O5 Ho1 O5 73.09(15) 3_556 .
O4 Ho1 O1 74.81(11) 3_556 3_556
O4 Ho1 O1 128.65(11) . 3_556
O5 Ho1 O1 132.64(14) 3_556 3_556
O5 Ho1 O1 138.57(15) . 3_556
O4 Ho1 O1 128.65(11) 3_556 .
O4 Ho1 O1 74.81(11) . .
O5 Ho1 O1 138.57(15) 3_556 .
O5 Ho1 O1 132.64(14) . .
O1 Ho1 O1 54.70(13) 3_556 .
O4 Ho1 O3 88.78(11) 3_556 .
O4 Ho1 O3 96.26(11) . .
O5 Ho1 O3 138.92(10) 3_556 .
O5 Ho1 O3 65.87(11) . .
O1 Ho1 O3 81.67(15) 3_556 .
O1 Ho1 O3 76.32(16) . .
O4 Ho1 O3 96.26(11) 3_556 3_556
O4 Ho1 O3 88.78(11) . 3_556
O5 Ho1 O3 65.87(11) 3_556 3_556
O5 Ho1 O3 138.92(10) . 3_556
O1 Ho1 O3 76.31(16) 3_556 3_556
O1 Ho1 O3 81.67(15) . 3_556
O3 Ho1 O3 155.20(15) . 3_556
O4 Ho1 C1 101.78(8) 3_556 .
O4 Ho1 C1 101.78(8) . .
O5 Ho1 C1 143.45(7) 3_556 .
O5 Ho1 C1 143.45(7) . .
O1 Ho1 C1 27.35(7) 3_556 .
O1 Ho1 C1 27.35(7) . .
O3 Ho1 C1 77.60(7) . .
O3 Ho1 C1 77.60(7) 3_556 .
O4 Ho1 Na1 159.78(8) 3_556 .
O4 Ho1 Na1 40.47(8) . .
O5 Ho1 Na1 118.21(7) 3_556 .
O5 Ho1 Na1 103.09(8) . .
O1 Ho1 Na1 91.44(7) 3_556 .
O1 Ho1 Na1 37.05(7) . .
O3 Ho1 Na1 74.37(8) . .
O3 Ho1 Na1 94.73(8) 3_556 .
C1 Ho1 Na1 64.21(3) . .
O4 Ho1 Na1 40.47(8) 3_556 1_655
O4 Ho1 Na1 159.78(8) . 1_655
O5 Ho1 Na1 103.09(8) 3_556 1_655
O5 Ho1 Na1 118.21(7) . 1_655
O1 Ho1 Na1 37.05(7) 3_556 1_655
O1 Ho1 Na1 91.44(7) . 1_655
O3 Ho1 Na1 94.73(8) . 1_655
O3 Ho1 Na1 74.37(8) 3_556 1_655
C1 Ho1 Na1 64.21(3) . 1_655
Na1 Ho1 Na1 128.41(6) . 1_655
O6 Na1 O6 120.1(3) 3_456 .
O6 Na1 O1 80.8(2) 3_456 3_456
O6 Na1 O1 88.2(2) . 3_456
O6 Na1 O1 88.2(2) 3_456 .
O6 Na1 O1 80.8(2) . .
O1 Na1 O1 157.92(17) 3_456 .
O6 Na1 O4 101.57(17) 3_456 3_456
O6 Na1 O4 129.21(17) . 3_456
O1 Na1 O4 70.14(11) 3_456 3_456
O1 Na1 O4 131.25(12) . 3_456
O6 Na1 O4 129.21(17) 3_456 .
O6 Na1 O4 101.57(17) . .
O1 Na1 O4 131.25(12) 3_456 .
O1 Na1 O4 70.14(11) . .
O4 Na1 O4 66.88(15) 3_456 .
O6 Na1 Ho1 103.89(17) 3_456 .
O6 Na1 Ho1 101.20(17) . .
O1 Na1 Ho1 165.04(11) 3_456 .
O1 Na1 Ho1 36.93(7) . .
O4 Na1 Ho1 94.93(9) 3_456 .
O4 Na1 Ho1 35.70(7) . .
O6 Na1 Ho1 101.19(17) 3_456 1_455
O6 Na1 Ho1 103.89(17) . 1_455
O1 Na1 Ho1 36.93(7) 3_456 1_455
O1 Na1 Ho1 165.04(11) . 1_455
O4 Na1 Ho1 35.70(7) 3_456 1_455
O4 Na1 Ho1 94.93(9) . 1_455
Ho1 Na1 Ho1 128.41(6) . 1_455
O6 Na1 H6B 127.0(13) 3_456 .
O6 Na1 H6B 22.0(6) . .
O1 Na1 H6B 70.7(9) 3_456 .
O1 Na1 H6B 101.9(7) . .
O4 Na1 H6B 108.9(8) 3_456 .
O4 Na1 H6B 102.7(13) . .
Ho1 Na1 H6B 115.2(11) . .
Ho1 Na1 H6B 81.9(6) 1_455 .
O1 C1 O1 119.2(4) . 3_556
O1 C1 C2 120.4(2) . .
O1 C1 C2 120.4(2) 3_556 .
O1 C1 Ho1 59.6(2) . .
O1 C1 Ho1 59.6(2) 3_556 .
C2 C1 Ho1 180.0 . .
C3 C2 C3 119.6(5) . 3_556
C3 C2 C1 120.2(3) . .
C3 C2 C1 120.2(3) 3_556 .
C1 O1 Ho1 93.1(2) . .
C1 O1 Na1 159.1(3) . .
Ho1 O1 Na1 106.03(12) . .
C11 O3 Ho1 122.3(2) . .
C11 O3 H3O 116(4) . .
Ho1 O3 H3O 122(4) . .
O3 C11 C12 106.4(3) . .
O3 C11 C11 109.7(3) . 3
C12 C11 C11 111.6(3) . 3
O3 C11 H11 107(4) . .
C12 C11 H11 110(3) . .
C11 C11 H11 112(5) 3 .
C8 C9 C8 118.6(6) 3_556 .
C8 C9 C10 120.7(3) 3_556 .
C8 C9 C10 120.7(3) . .
O2 C10 O2 123.3(5) 3_556 .
O2 C10 C9 118.3(3) 3_556 .
O2 C10 C9 118.3(3) . .
C7 C6 C7 117.7(6) 3_556 .
C7 C6 C5 121.1(3) 3_556 .
C7 C6 C5 121.1(3) . .
C4 C5 C4 117.6(6) 3_556 .
C4 C5 C6 121.2(3) 3_556 .
C4 C5 C6 121.2(3) . .
C8 C7 C6 121.5(5) . .
C8 C7 H7 119.2 . .
C6 C7 H7 119.2 . .

loop_
_geom_bond_atom_site_label_1
_geom_bond_atom_site_label_2
_geom_bond_distance
_geom_bond_site_symmetry_2
O2 C10 1.260(4) .
C4 C3 1.386(6) .
C4 C5 1.400(6) .
C4 H4 0.9300 .
C3 C2 1.385(5) .
C3 H3 0.9300 .
C8 C7 1.383(6) .
C8 C9 1.400(6) .
C8 H8 0.9300 .
O6 Na1 2.314(4) .
O6 H6B 0.973(19) .
O6 H6A 0.957(19) .
O4 C12 1.261(5) 6_465
O4 Ho1 2.288(3) .
O4 Na1 2.545(4) .
C12 O5 1.244(5) .
C12 O4 1.262(5) 6_464
C12 C11 1.533(6) .
O5 Ho1 2.344(3) .
Ho1 O4 2.288(3) 3_556
Ho1 O5 2.344(3) 3_556
Ho1 O1 2.380(3) 3_556
Ho1 O1 2.380(3) .
Ho1 O3 2.388(3) .
Ho1 O3 2.388(3) 3_556
Ho1 C1 2.756(5) .
Na1 O6 2.314(4) 3_456
Na1 O1 2.387(3) 3_456
Na1 O1 2.387(3) .
Na1 O4 2.545(4) 3_456
Na1 H6B 2.58(5) .
C1 O1 1.268(4) .
C1 O1 1.268(4) 3_556
C1 C2 1.486(6) .
C2 C3 1.385(6) 3_556
O3 C11 1.427(5) .
O3 H3O 0.86(2) .
C11 C11 1.554(9) 3
C11 H11 0.89(6) .
C9 C8 1.400(6) 3_556
C9 C10 1.501(7) .
C10 O2 1.260(4) 3_556
C6 C7 1.396(6) 3_556
C6 C7 1.396(6) .
C6 C5 1.475(7) .
C5 C4 1.400(6) 3_556
C7 H7 0.9300 .

loop_
_geom_torsion_atom_site_label_1
_geom_torsion_atom_site_label_2
_geom_torsion_atom_site_label_3
_geom_torsion_atom_site_label_4
_geom_torsion
_geom_torsion_site_symmetry_1
_geom_torsion_site_symmetry_4
C5 C4 C3 C2 -0.7(7) . .
O4 C12 O5 Ho1 159.9(3) 6_464 .
C11 C12 O5 Ho1 -21.6(5) . .
C12 O4 Ho1 O4 -30.0(4) 6_465 3_556
Na1 O4 Ho1 O4 158.31(11) . 3_556
C12 O4 Ho1 O5 7.2(4) 6_465 3_556
Na1 O4 Ho1 O5 -164.42(13) . 3_556
C12 O4 Ho1 O5 -67.0(4) 6_465 .
Na1 O4 Ho1 O5 121.36(13) . .
C12 O4 Ho1 O1 144.2(4) 6_465 3_556
Na1 O4 Ho1 O1 -27.4(2) . 3_556
C12 O4 Ho1 O1 154.6(4) 6_465 .
Na1 O4 Ho1 O1 -17.05(16) . .
C12 O4 Ho1 O3 -131.5(4) 6_465 .
Na1 O4 Ho1 O3 56.90(13) . .
C12 O4 Ho1 O3 72.9(4) 6_465 3_556
Na1 O4 Ho1 O3 -98.75(12) . 3_556
C12 O4 Ho1 C1 150.0(4) 6_465 .
Na1 O4 Ho1 C1 -21.69(11) . .
C12 O4 Ho1 Na1 171.6(4) 6_465 .
C12 O4 Ho1 Na1 106.0(4) 6_465 1_655
Na1 O4 Ho1 Na1 -65.6(3) . 1_655
C12 O5 Ho1 O4 103.8(3) . 3_556
C12 O5 Ho1 O4 -90.3(3) . .
C12 O5 Ho1 O5 -171.5(4) . 3_556
C12 O5 Ho1 O1 51.9(4) . 3_556
C12 O5 Ho1 O1 -29.8(4) . .
C12 O5 Ho1 O3 10.3(3) . .
C12 O5 Ho1 O3 -169.0(3) . 3_556
C12 O5 Ho1 C1 8.5(4) . .
C12 O5 Ho1 Na1 -55.7(3) . .
C12 O5 Ho1 Na1 92.4(3) . 1_655
C12 O4 Na1 O6 134.6(4) 6_465 3_456
Ho1 O4 Na1 O6 -52.8(3) . 3_456
C12 O4 Na1 O6 -79.5(4) 6_465 .
Ho1 O4 Na1 O6 93.14(19) . .
C12 O4 Na1 O1 18.4(4) 6_465 3_456
Ho1 O4 Na1 O1 -168.99(18) . 3_456
C12 O4 Na1 O1 -155.1(4) 6_465 .
Ho1 O4 Na1 O1 17.46(16) . .
C12 O4 Na1 O4 48.4(3) 6_465 3_456
Ho1 O4 Na1 O4 -139.0(2) . 3_456
C12 O4 Na1 Ho1 -172.6(4) 6_465 .
C12 O4 Na1 Ho1 25.8(3) 6_465 1_455
Ho1 O4 Na1 Ho1 -161.58(10) . 1_455
O4 Ho1 Na1 O6 -14.2(3) 3_556 3_456
O4 Ho1 Na1 O6 140.5(2) . 3_456
O5 Ho1 Na1 O6 157.95(18) 3_556 3_456
O5 Ho1 Na1 O6 80.31(17) . 3_456
O1 Ho1 Na1 O6 -60.6(2) 3_556 3_456
O1 Ho1 Na1 O6 -67.5(3) . 3_456
O3 Ho1 Na1 O6 20.37(17) . 3_456
O3 Ho1 Na1 O6 -136.95(17) 3_556 3_456
C1 Ho1 Na1 O6 -63.17(16) . 3_456
Na1 Ho1 Na1 O6 -63.17(16) 1_655 3_456
O4 Ho1 Na1 O6 111.0(3) 3_556 .
O4 Ho1 Na1 O6 -94.29(19) . .
O5 Ho1 Na1 O6 -76.87(17) 3_556 .
O5 Ho1 Na1 O6 -154.50(17) . .
O1 Ho1 Na1 O6 64.6(2) 3_556 .
O1 Ho1 Na1 O6 57.7(3) . .
O3 Ho1 Na1 O6 145.56(17) . .
O3 Ho1 Na1 O6 -11.77(17) 3_556 .
C1 Ho1 Na1 O6 62.01(15) . .
Na1 Ho1 Na1 O6 62.01(15) 1_655 .
O4 Ho1 Na1 O1 -120.9(6) 3_556 3_456
O4 Ho1 Na1 O1 33.8(5) . 3_456
O5 Ho1 Na1 O1 51.2(5) 3_556 3_456
O5 Ho1 Na1 O1 -26.4(5) . 3_456
O1 Ho1 Na1 O1 -167.3(6) 3_556 3_456
O1 Ho1 Na1 O1 -174.2(3) . 3_456
O3 Ho1 Na1 O1 -86.3(5) . 3_456
O3 Ho1 Na1 O1 116.3(5) 3_556 3_456
C1 Ho1 Na1 O1 -169.9(5) . 3_456
Na1 Ho1 Na1 O1 -169.9(5) 1_655 3_456
O4 Ho1 Na1 O1 53.3(3) 3_556 .
O4 Ho1 Na1 O1 -152.0(3) . .
O5 Ho1 Na1 O1 -134.6(2) 3_556 .
O5 Ho1 Na1 O1 147.8(2) . .
O1 Ho1 Na1 O1 6.9(4) 3_556 .
O3 Ho1 Na1 O1 87.9(2) . .
O3 Ho1 Na1 O1 -69.5(2) 3_556 .
C1 Ho1 Na1 O1 4.3(2) . .
Na1 Ho1 Na1 O1 4.3(2) 1_655 .
O4 Ho1 Na1 O4 -117.4(3) 3_556 3_456
O4 Ho1 Na1 O4 37.3(2) . 3_456
O5 Ho1 Na1 O4 54.73(11) 3_556 3_456
O5 Ho1 Na1 O4 -22.90(10) . 3_456
O1 Ho1 Na1 O4 -163.78(15) 3_556 3_456
O1 Ho1 Na1 O4 -170.7(2) . 3_456
O3 Ho1 Na1 O4 -82.84(11) . 3_456
O3 Ho1 Na1 O4 119.83(11) 3_556 3_456
C1 Ho1 Na1 O4 -166.39(7) . 3_456
Na1 Ho1 Na1 O4 -166.39(7) 1_655 3_456
O4 Ho1 Na1 O4 -154.7(2) 3_556 .
O5 Ho1 Na1 O4 17.43(15) 3_556 .
O5 Ho1 Na1 O4 -60.21(15) . .
O1 Ho1 Na1 O4 158.91(19) 3_556 .
O1 Ho1 Na1 O4 152.0(3) . .
O3 Ho1 Na1 O4 -120.15(15) . .
O3 Ho1 Na1 O4 82.53(14) 3_556 .
C1 Ho1 Na1 O4 156.31(13) . .
Na1 Ho1 Na1 O4 156.31(13) 1_655 .
O4 Ho1 Na1 Ho1 -131.0(2) 3_556 1_455
O4 Ho1 Na1 Ho1 23.69(13) . 1_455
O5 Ho1 Na1 Ho1 41.12(8) 3_556 1_455
O5 Ho1 Na1 Ho1 -36.51(7) . 1_455
O1 Ho1 Na1 Ho1 -177.39(14) 3_556 1_455
O1 Ho1 Na1 Ho1 175.7(2) . 1_455
O3 Ho1 Na1 Ho1 -96.46(8) . 1_455
O3 Ho1 Na1 Ho1 106.22(7) 3_556 1_455
C1 Ho1 Na1 Ho1 180.0 . 1_455
Na1 Ho1 Na1 Ho1 180.0 1_655 1_455
O4 Ho1 C1 O1 -170.2(3) 3_556 .
O4 Ho1 C1 O1 9.8(3) . .
O5 Ho1 C1 O1 97.6(3) 3_556 .
O5 Ho1 C1 O1 -82.4(3) . .
O1 Ho1 C1 O1 180.0 3_556 .
O3 Ho1 C1 O1 -84.1(3) . .
O3 Ho1 C1 O1 95.9(3) 3_556 .
Na1 Ho1 C1 O1 -5.7(3) . .
Na1 Ho1 C1 O1 174.3(3) 1_655 .
O4 Ho1 C1 O1 9.8(3) 3_556 3_556
O4 Ho1 C1 O1 -170.2(3) . 3_556
O5 Ho1 C1 O1 -82.4(3) 3_556 3_556
O5 Ho1 C1 O1 97.6(3) . 3_556
O1 Ho1 C1 O1 180.0 . 3_556
O3 Ho1 C1 O1 95.9(3) . 3_556
O3 Ho1 C1 O1 -84.1(3) 3_556 3_556
Na1 Ho1 C1 O1 174.3(3) . 3_556
Na1 Ho1 C1 O1 -5.7(3) 1_655 3_556
C4 C3 C2 C3 0.3(3) . 3_556
C4 C3 C2 C1 -179.7(3) . .
O1 C1 C2 C3 -10.6(4) . .
O1 C1 C2 C3 169.4(4) 3_556 .
O1 C1 C2 C3 169.4(4) . 3_556
O1 C1 C2 C3 -10.6(4) 3_556 3_556
O1 C1 O1 Ho1 0.001(1) 3_556 .
C2 C1 O1 Ho1 180.0 . .
O1 C1 O1 Na1 156.5(11) 3_556 .
C2 C1 O1 Na1 -23.5(11) . .
Ho1 C1 O1 Na1 156.5(11) . .
O4 Ho1 O1 C1 12.3(4) 3_556 .
O4 Ho1 O1 C1 -170.1(3) . .
O5 Ho1 O1 C1 -116.9(2) 3_556 .
O5 Ho1 O1 C1 126.6(2) . .
O1 Ho1 O1 C1 0.0 3_556 .
O3 Ho1 O1 C1 89.4(3) . .
O3 Ho1 O1 C1 -79.1(3) 3_556 .
Na1 Ho1 O1 C1 171.5(4) . .
Na1 Ho1 O1 C1 -5.1(3) 1_655 .
O4 Ho1 O1 Na1 -159.21(13) 3_556 .
O4 Ho1 O1 Na1 18.42(17) . .
O5 Ho1 O1 Na1 71.6(3) 3_556 .
O5 Ho1 O1 Na1 -44.9(3) . .
O1 Ho1 O1 Na1 -171.5(4) 3_556 .
O3 Ho1 O1 Na1 -82.09(19) . .
O3 Ho1 O1 Na1 109.4(2) 3_556 .
C1 Ho1 O1 Na1 -171.5(4) . .
Na1 Ho1 O1 Na1 -176.61(18) 1_655 .
O6 Na1 O1 C1 -39.3(10) 3_456 .
O6 Na1 O1 C1 81.6(10) . .
O1 Na1 O1 C1 20.5(10) 3_456 .
O4 Na1 O1 C1 -143.2(9) 3_456 .
O4 Na1 O1 C1 -172.5(11) . .
Ho1 Na1 O1 C1 -155.5(12) . .
Ho1 Na1 O1 C1 -168.7(6) 1_455 .
O6 Na1 O1 Ho1 116.2(2) 3_456 .
O6 Na1 O1 Ho1 -122.9(2) . .
O1 Na1 O1 Ho1 176.0(2) 3_456 .
O4 Na1 O1 Ho1 12.3(3) 3_456 .
O4 Na1 O1 Ho1 -16.95(15) . .
Ho1 Na1 O1 Ho1 -13.2(7) 1_455 .
O4 Ho1 O3 C11 -75.3(3) 3_556 .
O4 Ho1 O3 C11 81.7(3) . .
O5 Ho1 O3 C11 0.8(4) 3_556 .
O5 Ho1 O3 C11 3.5(3) . .
O1 Ho1 O3 C11 -150.1(3) 3_556 .
O1 Ho1 O3 C11 154.3(3) . .
O3 Ho1 O3 C11 -177.6(3) 3_556 .
C1 Ho1 O3 C11 -177.6(3) . .
Na1 Ho1 O3 C11 116.0(3) . .
Na1 Ho1 O3 C11 -115.3(3) 1_655 .
Ho1 O3 C11 C12 -12.9(4) . .
Ho1 O3 C11 C11 107.9(3) . 3
O5 C12 C11 O3 21.2(5) . .
O4 C12 C11 O3 -160.2(4) 6_464 .
O5 C12 C11 C11 -98.4(5) . 3
O4 C12 C11 C11 80.1(5) 6_464 3
C7 C8 C9 C8 -0.2(4) . 3_556
C7 C8 C9 C10 179.8(4) . .
C8 C9 C10 O2 1.7(3) 3_556 3_556
C8 C9 C10 O2 -178.3(3) . 3_556
C8 C9 C10 O2 -178.3(3) 3_556 .
C8 C9 C10 O2 1.7(3) . .
C3 C4 C5 C4 0.3(3) . 3_556
C3 C4 C5 C6 -179.7(3) . .
C7 C6 C5 C4 -145.3(4) 3_556 3_556
C7 C6 C5 C4 34.7(4) . 3_556
C7 C6 C5 C4 34.7(4) 3_556 .
C7 C6 C5 C4 -145.3(4) . .
C9 C8 C7 C6 0.3(8) . .
C7 C6 C7 C8 -0.2(4) 3_556 .
C5 C6 C7 C8 179.8(4) . .
